data_7004526
loop_
_publ_author_name
'Zi, Guofu'
'Wang, Qiuwen'
'Xiang, Li'
'Song, Haibin'

_publ_section_title
;
 Lanthanide and group 4 metal complexes with new chiral biaryl-based
 NNO-donor ligands
;
_journal_issue 43
_journal_name_full 'Dalton Transactions'
_journal_page_first 5930
_journal_page_last 5944
_journal_paper_doi 10.1039/b808238c
_journal_year 2008
_chemical_absolute_configuration rm
_chemical_formula_moiety 'C20 H20 N2 O'
_chemical_formula_sum 'C20 H20 N2 O'
_chemical_formula_weight 304.38
_chemical_name_systematic
;
?
;
_space_group_IT_number 4
_symmetry_cell_setting monoclinic
_symmetry_space_group_name_Hall 'P 2yb'
_symmetry_space_group_name_H-M 'P 1 21 1'
_atom_sites_solution_hydrogens geom
_atom_sites_solution_primary direct
_atom_sites_solution_secondary difmap
_audit_creation_method SHELXL-97
_cell_angle_alpha 90.00
_cell_angle_beta 99.603(2)
_cell_angle_gamma 90.00
_cell_formula_units_Z 4
_cell_length_a 7.9931(8)
_cell_length_b 18.730(2)
_cell_length_c 11.5194(13)
_cell_measurement_reflns_used 4835
_cell_measurement_temperature 113(2)
_cell_measurement_theta_max 27.9
_cell_measurement_theta_min 1.8
_cell_volume 1700.4(3)
_computing_cell_refinement CrystalClear
_computing_data_collection CrystalClear
_computing_data_reduction CrystalStructure
_computing_publication_material 'CrystalStructure 3.7.0'
_computing_structure_refinement 'SHELXL-97 (Sheldrick, 1997)'
_computing_structure_solution 'SHELXS-97 (Sheldrick, 1990)'
_diffrn_ambient_temperature 113(2)
_diffrn_detector_area_resol_mean 7.31
_diffrn_measured_fraction_theta_full 0.997
_diffrn_measured_fraction_theta_max 0.997
_diffrn_measurement_device_type 'Rigaku Saturn'
_diffrn_measurement_method \w
_diffrn_radiation_monochromator confocal
_diffrn_radiation_source 'rotating anode'
_diffrn_radiation_type MoK\a
_diffrn_radiation_wavelength 0.71070
_diffrn_reflns_av_R_equivalents 0.0349
_diffrn_reflns_av_sigmaI/netI 0.0285
_diffrn_reflns_limit_h_max 10
_diffrn_reflns_limit_h_min -10
_diffrn_reflns_limit_k_max 24
_diffrn_reflns_limit_k_min -24
_diffrn_reflns_limit_l_max 15
_diffrn_reflns_limit_l_min -15
_diffrn_reflns_number 20292
_diffrn_reflns_theta_full 27.86
_diffrn_reflns_theta_max 27.86
_diffrn_reflns_theta_min 2.58
_diffrn_standards_decay_% 0
_diffrn_standards_interval_count 0
_diffrn_standards_interval_time 0
_diffrn_standards_number 0
_exptl_absorpt_coefficient_mu 0.074
_exptl_absorpt_correction_T_max 0.9985
_exptl_absorpt_correction_T_min 0.9912
_exptl_absorpt_correction_type multi-scan
_exptl_absorpt_process_details crystalclear
_exptl_crystal_colour colorless
_exptl_crystal_density_diffrn 1.189
_exptl_crystal_density_method 'not measured'
_exptl_crystal_description prism
_exptl_crystal_F_000 648
_exptl_crystal_size_max 0.12
_exptl_crystal_size_mid 0.10
_exptl_crystal_size_min 0.02
_refine_diff_density_max 0.197
_refine_diff_density_min -0.182
_refine_diff_density_rms 0.039
_refine_ls_abs_structure_details 'None, Friedel pairs merged'
_refine_ls_extinction_method none
_refine_ls_goodness_of_fit_ref 1.063
_refine_ls_hydrogen_treatment mixed
_refine_ls_matrix_type full
_refine_ls_number_parameters 429
_refine_ls_number_reflns 4158
_refine_ls_number_restraints 1
_refine_ls_restrained_S_all 1.062
_refine_ls_R_factor_all 0.0455
_refine_ls_R_factor_gt 0.0424
_refine_ls_shift/su_max 0.001
_refine_ls_shift/su_mean 0.000
_refine_ls_structure_factor_coef Fsqd
_refine_ls_weighting_details 'calc w=1/[\s^2^(Fo^2^)+(0.0586P)^2^+0.1551P] where P=(Fo^2^+2Fc^2^)/3'
_refine_ls_weighting_scheme calc
_refine_ls_wR_factor_gt 0.0995
_refine_ls_wR_factor_ref 0.1019
_reflns_number_gt 3868
_reflns_number_total 4158
_reflns_threshold_expression >2sigma(I)
_cod_data_source_file b808238c.txt
_cod_data_source_block 3H
_cod_original_cell_volume 1700.5(3)
_cod_original_sg_symbol_H-M P2(1)
_cod_database_code 7004526

loop_
_symmetry_equiv_pos_as_xyz
'x, y, z'
'-x, y+1/2, -z'

loop_
_atom_site_label
_atom_site_type_symbol
_atom_site_fract_x
_atom_site_fract_y
_atom_site_fract_z
_atom_site_U_iso_or_equiv
_atom_site_adp_type
_atom_site_occupancy
_atom_site_symmetry_multiplicity
_atom_site_calc_flag
_atom_site_refinement_flags
_atom_site_disorder_assembly
_atom_site_disorder_group
O1 O 0.9478(2) 0.13241(8) 0.52725(15) 0.0356(4) Uani 1 1 d . . .
O2 O 0.0458(2) 0.33878(8) 0.07441(13) 0.0357(4) Uani 1 1 d . . .
N1 N 0.6424(2) 0.28385(10) 0.40807(14) 0.0280(4) Uani 1 1 d . . .
N2 N 0.5070(2) 0.28160(11) 0.15568(14) 0.0289(4) Uani 1 1 d . . .
H2 H 0.488(3) 0.3236(16) 0.185(2) 0.040(7) Uiso 1 1 d . . .
N3 N 0.4130(2) 0.43719(10) 0.16976(14) 0.0264(4) Uani 1 1 d . . .
N4 N 0.5242(2) 0.43793(11) 0.42810(15) 0.0286(4) Uani 1 1 d . . .
H4A H 0.542(3) 0.3922(16) 0.407(2) 0.036(7) Uiso 1 1 d . . .
C1 C 0.9997(3) 0.25323(11) 0.50000(19) 0.0278(4) Uani 1 1 d . . .
C2 C 1.0338(3) 0.18230(11) 0.4727(2) 0.0303(4) Uani 1 1 d . . .
C3 C 1.1443(3) 0.16588(13) 0.3956(2) 0.0385(5) Uani 1 1 d . . .
H3 H 1.1650 0.1176 0.3772 0.046 Uiso 1 1 calc R . .
C4 C 1.2235(3) 0.22070(15) 0.3463(3) 0.0460(6) Uani 1 1 d . . .
H4 H 1.2974 0.2100 0.2920 0.055 Uiso 1 1 calc R . .
C5 C 1.1969(3) 0.29077(14) 0.3747(2) 0.0425(6) Uani 1 1 d . . .
H5 H 1.2548 0.3278 0.3412 0.051 Uiso 1 1 calc R . .
C6 C 1.0864(3) 0.30798(12) 0.4516(2) 0.0349(5) Uani 1 1 d . . .
C7 C 1.0598(4) 0.38417(12) 0.4835(2) 0.0447(6) Uani 1 1 d . . .
H7A H 1.1282 0.4153 0.4416 0.067 Uiso 1 1 calc R . .
H7B H 1.0943 0.3905 0.5686 0.067 Uiso 1 1 calc R . .
H7C H 0.9396 0.3965 0.4612 0.067 Uiso 1 1 calc R . .
C8 C 0.8737(3) 0.26739(11) 0.57881(18) 0.0302(4) Uani 1 1 d . . .
C9 C 0.7017(3) 0.27719(12) 0.53221(16) 0.0305(4) Uani 1 1 d . . .
C10 C 0.5813(3) 0.28475(15) 0.6059(2) 0.0423(6) Uani 1 1 d . . .
H10 H 0.4649 0.2908 0.5732 0.051 Uiso 1 1 calc R . .
C11 C 0.6310(4) 0.28337(15) 0.7268(2) 0.0499(7) Uani 1 1 d . . .
H11 H 0.5489 0.2874 0.7773 0.060 Uiso 1 1 calc R . .
C12 C 0.8007(4) 0.27613(15) 0.77370(19) 0.0495(7) Uani 1 1 d . . .
H12 H 0.8345 0.2767 0.8568 0.059 Uiso 1 1 calc R . .
C13 C 0.9234(3) 0.26803(12) 0.70184(19) 0.0391(5) Uani 1 1 d . . .
C14 C 1.1084(4) 0.25949(15) 0.7548(2) 0.0534(7) Uani 1 1 d . . .
H14A H 1.1203 0.2587 0.8408 0.080 Uiso 1 1 calc R . .
H14B H 1.1733 0.2996 0.7306 0.080 Uiso 1 1 calc R . .
H14C H 1.1515 0.2147 0.7272 0.080 Uiso 1 1 calc R . .
C15 C 0.9777(4) 0.05939(12) 0.5040(3) 0.0467(6) Uani 1 1 d . . .
H15A H 0.9409 0.0496 0.4200 0.070 Uiso 1 1 calc R . .
H15B H 0.9138 0.0292 0.5505 0.070 Uiso 1 1 calc R . .
H15C H 1.0992 0.0490 0.5254 0.070 Uiso 1 1 calc R . .
C16 C 0.6529(2) 0.22893(12) 0.34359(17) 0.0274(4) Uani 1 1 d . . .
H16 H 0.7064 0.1874 0.3799 0.033 Uiso 1 1 calc R . .
C17 C 0.5885(3) 0.22630(12) 0.21963(17) 0.0278(4) Uani 1 1 d . . .
C18 C 0.5839(3) 0.16798(13) 0.1451(2) 0.0354(5) Uani 1 1 d . . .
H18 H 0.6314 0.1222 0.1652 0.042 Uiso 1 1 calc R . .
C19 C 0.4959(4) 0.18909(14) 0.0342(2) 0.0426(6) Uani 1 1 d . . .
H19 H 0.4729 0.1602 -0.0344 0.051 Uiso 1 1 calc R . .
C20 C 0.4497(3) 0.25923(13) 0.04363(18) 0.0370(5) Uani 1 1 d . . .
H20 H 0.3881 0.2874 -0.0177 0.044 Uiso 1 1 calc R . .
C21 C 0.0596(2) 0.46373(11) 0.07193(16) 0.0246(4) Uani 1 1 d . . .
C22 C -0.0089(3) 0.40196(12) 0.11464(17) 0.0278(4) Uani 1 1 d . . .
C23 C -0.1238(3) 0.40694(14) 0.19293(18) 0.0366(5) Uani 1 1 d . . .
H23 H -0.1695 0.3650 0.2220 0.044 Uiso 1 1 calc R . .
C24 C -0.1704(3) 0.47334(16) 0.2275(2) 0.0413(6) Uani 1 1 d . . .
H24 H -0.2460 0.4770 0.2827 0.050 Uiso 1 1 calc R . .
C25 C -0.1096(3) 0.53412(15) 0.1837(2) 0.0404(5) Uani 1 1 d . . .
H25 H -0.1455 0.5794 0.2075 0.048 Uiso 1 1 calc R . .
C26 C 0.0052(3) 0.53045(12) 0.10408(19) 0.0323(5) Uani 1 1 d . . .
C27 C 0.0670(4) 0.59835(13) 0.0566(2) 0.0481(6) Uani 1 1 d . . .
H27A H -0.0227 0.6184 -0.0029 0.072 Uiso 1 1 calc R . .
H27B H 0.1673 0.5883 0.0207 0.072 Uiso 1 1 calc R . .
H27C H 0.0966 0.6327 0.1209 0.072 Uiso 1 1 calc R . .
C28 C 0.1915(2) 0.45664(10) -0.00524(16) 0.0237(4) Uani 1 1 d . . .
C29 C 0.3623(3) 0.44623(11) 0.04561(16) 0.0257(4) Uani 1 1 d . . .
C30 C 0.4878(3) 0.44157(13) -0.02519(18) 0.0328(5) Uani 1 1 d . . .
H30 H 0.6027 0.4339 0.0096 0.039 Uiso 1 1 calc R . .
C31 C 0.4441(3) 0.44822(12) -0.14601(19) 0.0340(5) Uani 1 1 d . . .
H31 H 0.5296 0.4464 -0.1942 0.041 Uiso 1 1 calc R . .
C32 C 0.2755(3) 0.45752(12) -0.19704(17) 0.0324(4) Uani 1 1 d . . .
H32 H 0.2467 0.4615 -0.2802 0.039 Uiso 1 1 calc R . .
C33 C 0.1486(3) 0.46112(11) -0.12863(17) 0.0274(4) Uani 1 1 d . . .
C34 C -0.0347(3) 0.46923(15) -0.18507(18) 0.0378(5) Uani 1 1 d . . .
H34A H -0.0445 0.4644 -0.2707 0.057 Uiso 1 1 calc R . .
H34B H -0.0759 0.5164 -0.1661 0.057 Uiso 1 1 calc R . .
H34C H -0.1028 0.4321 -0.1551 0.057 Uiso 1 1 calc R . .
C35 C -0.0451(4) 0.27608(14) 0.0977(2) 0.0504(7) Uani 1 1 d . . .
H35A H -0.0397 0.2707 0.1829 0.076 Uiso 1 1 calc R . .
H35B H 0.0060 0.2342 0.0665 0.076 Uiso 1 1 calc R . .
H35C H -0.1638 0.2804 0.0597 0.076 Uiso 1 1 calc R . .
C36 C 0.3990(2) 0.49159(12) 0.23462(17) 0.0286(4) Uani 1 1 d . . .
H36 H 0.3516 0.5338 0.1970 0.034 Uiso 1 1 calc R . .
C37 C 0.4501(3) 0.49341(12) 0.36055(17) 0.0287(4) Uani 1 1 d . . .
C38 C 0.4426(3) 0.55143(13) 0.43448(19) 0.0358(5) Uani 1 1 d . . .
H38 H 0.3986 0.5974 0.4118 0.043 Uiso 1 1 calc R . .
C39 C 0.5122(3) 0.52949(14) 0.54941(19) 0.0383(5) Uani 1 1 d . . .
H39 H 0.5228 0.5577 0.6188 0.046 Uiso 1 1 calc R . .
C40 C 0.5616(3) 0.45987(14) 0.54240(17) 0.0339(5) Uani 1 1 d . . .
H40 H 0.6135 0.4314 0.6067 0.041 Uiso 1 1 calc R . .

loop_
_atom_site_aniso_label
_atom_site_aniso_U_11
_atom_site_aniso_U_22
_atom_site_aniso_U_33
_atom_site_aniso_U_23
_atom_site_aniso_U_13
_atom_site_aniso_U_12
O1 0.0416(9) 0.0206(7) 0.0459(9) 0.0007(6) 0.0111(7) -0.0002(6)
O2 0.0507(10) 0.0257(7) 0.0308(8) 0.0007(6) 0.0074(7) -0.0080(7)
N1 0.0261(8) 0.0368(9) 0.0210(8) 0.0019(7) 0.0034(6) 0.0051(7)
N2 0.0309(9) 0.0348(10) 0.0204(8) 0.0000(7) 0.0030(6) 0.0010(8)
N3 0.0245(8) 0.0363(9) 0.0190(7) 0.0013(7) 0.0053(6) 0.0017(7)
N4 0.0288(9) 0.0369(10) 0.0204(8) -0.0018(7) 0.0053(6) -0.0017(7)
C1 0.0272(9) 0.0247(10) 0.0277(9) -0.0006(8) -0.0069(8) -0.0001(8)
C2 0.0267(10) 0.0251(10) 0.0373(11) 0.0012(8) 0.0007(8) 0.0003(8)
C3 0.0288(11) 0.0302(11) 0.0572(15) -0.0041(10) 0.0094(10) 0.0039(9)
C4 0.0293(11) 0.0461(14) 0.0649(16) 0.0006(13) 0.0147(11) -0.0012(10)
C5 0.0293(11) 0.0393(13) 0.0574(15) 0.0060(11) 0.0030(10) -0.0095(10)
C6 0.0329(11) 0.0258(10) 0.0407(12) 0.0012(9) -0.0092(9) -0.0046(8)
C7 0.0636(17) 0.0222(11) 0.0422(13) 0.0019(9) -0.0089(12) -0.0054(10)
C8 0.0398(11) 0.0228(10) 0.0251(9) 0.0004(7) -0.0026(8) 0.0044(8)
C9 0.0414(11) 0.0297(10) 0.0198(9) 0.0028(8) 0.0034(8) 0.0093(9)
C10 0.0494(14) 0.0514(14) 0.0278(11) 0.0078(10) 0.0116(10) 0.0192(12)
C11 0.0778(19) 0.0499(15) 0.0250(11) 0.0069(10) 0.0174(12) 0.0224(14)
C12 0.086(2) 0.0413(13) 0.0190(10) 0.0016(9) 0.0015(11) 0.0122(13)
C13 0.0581(14) 0.0289(11) 0.0253(10) 0.0006(8) -0.0076(9) 0.0042(10)
C14 0.0621(16) 0.0494(15) 0.0377(12) 0.0047(11) -0.0237(12) -0.0041(13)
C15 0.0597(16) 0.0204(10) 0.0619(16) 0.0002(10) 0.0156(13) 0.0009(10)
C16 0.0239(9) 0.0350(11) 0.0236(9) 0.0029(8) 0.0048(7) 0.0030(8)
C17 0.0239(9) 0.0364(11) 0.0236(9) 0.0006(8) 0.0053(7) 0.0002(8)
C18 0.0410(12) 0.0352(12) 0.0305(11) -0.0010(9) 0.0076(9) 0.0021(9)
C19 0.0547(15) 0.0434(13) 0.0274(11) -0.0087(10) 0.0007(11) 0.0009(11)
C20 0.0434(12) 0.0442(13) 0.0213(10) -0.0012(9) -0.0005(9) 0.0000(10)
C21 0.0249(9) 0.0253(9) 0.0232(8) 0.0024(8) 0.0023(7) 0.0008(8)
C22 0.0282(10) 0.0327(10) 0.0206(9) 0.0009(8) -0.0014(7) -0.0048(8)
C23 0.0309(11) 0.0527(14) 0.0254(10) 0.0021(10) 0.0024(8) -0.0148(10)
C24 0.0248(10) 0.0693(17) 0.0305(11) -0.0074(11) 0.0065(8) -0.0006(11)
C25 0.0367(12) 0.0492(14) 0.0357(12) -0.0042(10) 0.0073(10) 0.0135(11)
C26 0.0318(11) 0.0329(11) 0.0314(11) 0.0014(9) 0.0032(9) 0.0061(9)
C27 0.0705(18) 0.0261(11) 0.0484(14) 0.0047(10) 0.0123(13) 0.0061(12)
C28 0.0276(9) 0.0214(9) 0.0221(8) 0.0006(7) 0.0039(7) 0.0001(7)
C29 0.0295(9) 0.0289(10) 0.0193(8) 0.0022(7) 0.0056(7) 0.0023(8)
C30 0.0296(10) 0.0449(12) 0.0240(10) 0.0009(9) 0.0045(8) 0.0042(9)
C31 0.0374(11) 0.0423(13) 0.0249(10) -0.0003(9) 0.0126(8) 0.0026(9)
C32 0.0409(11) 0.0361(12) 0.0197(8) 0.0017(8) 0.0037(8) -0.0022(9)
C33 0.0319(10) 0.0259(10) 0.0235(9) 0.0028(8) 0.0018(7) -0.0009(8)
C34 0.0350(11) 0.0490(13) 0.0270(10) 0.0057(10) -0.0020(8) -0.0015(11)
C35 0.086(2) 0.0351(13) 0.0283(11) 0.0016(10) 0.0044(12) -0.0244(13)
C36 0.0259(9) 0.0376(11) 0.0234(10) 0.0022(8) 0.0076(8) 0.0012(8)
C37 0.0268(10) 0.0373(11) 0.0228(10) -0.0005(8) 0.0068(8) 0.0014(8)
C38 0.0382(12) 0.0414(12) 0.0286(10) -0.0044(9) 0.0077(9) 0.0001(10)
C39 0.0422(12) 0.0485(14) 0.0257(10) -0.0093(10) 0.0098(9) -0.0075(11)
C40 0.0336(10) 0.0478(13) 0.0201(9) -0.0033(9) 0.0037(8) -0.0060(10)

loop_
_atom_type_symbol
_atom_type_description
_atom_type_scat_dispersion_real
_atom_type_scat_dispersion_imag
_atom_type_scat_source
C C 0.0033 0.0000 'International Tables Vol C Tables 4.2.6.8 and 6.1.1.4'
H H 0.0000 0.0000 'International Tables Vol C Tables 4.2.6.8 and 6.1.1.4'
N N 0.0061 0.0000 'International Tables Vol C Tables 4.2.6.8 and 6.1.1.4'
O O 0.0106 0.0000 'International Tables Vol C Tables 4.2.6.8 and 6.1.1.4'

loop_
_geom_angle_atom_site_label_1
_geom_angle_atom_site_label_2
_geom_angle_atom_site_label_3
_geom_angle
_geom_angle_site_symmetry_1
_geom_angle_site_symmetry_3
_geom_angle_publ_flag
C2 O1 C15 117.12(19) . . ?
C22 O2 C35 116.47(18) . . ?
C16 N1 C9 117.76(18) . . ?
C20 N2 C17 109.4(2) . . ?
C20 N2 H2 125.9(18) . . ?
C17 N2 H2 124.5(18) . . ?
C36 N3 C29 116.88(18) . . ?
C40 N4 C37 108.88(19) . . ?
C40 N4 H4A 121.7(16) . . ?
C37 N4 H4A 129.3(16) . . ?
C2 C1 C6 118.4(2) . . ?
C2 C1 C8 118.82(19) . . ?
C6 C1 C8 122.75(19) . . ?
O1 C2 C3 124.2(2) . . ?
O1 C2 C1 114.3(2) . . ?
C3 C2 C1 121.4(2) . . ?
C4 C3 C2 119.0(2) . . ?
C4 C3 H3 120.5 . . ?
C2 C3 H3 120.5 . . ?
C3 C4 C5 120.8(2) . . ?
C3 C4 H4 119.6 . . ?
C5 C4 H4 119.6 . . ?
C4 C5 C6 120.8(2) . . ?
C4 C5 H5 119.6 . . ?
C6 C5 H5 119.6 . . ?
C5 C6 C1 119.5(2) . . ?
C5 C6 C7 120.6(2) . . ?
C1 C6 C7 120.0(2) . . ?
C6 C7 H7A 109.5 . . ?
C6 C7 H7B 109.5 . . ?
H7A C7 H7B 109.5 . . ?
C6 C7 H7C 109.5 . . ?
H7A C7 H7C 109.5 . . ?
H7B C7 H7C 109.5 . . ?
C9 C8 C13 118.6(2) . . ?
C9 C8 C1 120.67(17) . . ?
C13 C8 C1 120.7(2) . . ?
C10 C9 C8 120.86(19) . . ?
C10 C9 N1 116.85(19) . . ?
C8 C9 N1 122.20(18) . . ?
C11 C10 C9 120.0(2) . . ?
C11 C10 H10 120.0 . . ?
C9 C10 H10 120.0 . . ?
C12 C11 C10 119.6(2) . . ?
C12 C11 H11 120.2 . . ?
C10 C11 H11 120.2 . . ?
C11 C12 C13 121.4(2) . . ?
C11 C12 H12 119.3 . . ?
C13 C12 H12 119.3 . . ?
C12 C13 C8 119.4(2) . . ?
C12 C13 C14 120.7(2) . . ?
C8 C13 C14 119.9(2) . . ?
C13 C14 H14A 109.5 . . ?
C13 C14 H14B 109.5 . . ?
H14A C14 H14B 109.5 . . ?
C13 C14 H14C 109.5 . . ?
H14A C14 H14C 109.5 . . ?
H14B C14 H14C 109.5 . . ?
O1 C15 H15A 109.5 . . ?
O1 C15 H15B 109.5 . . ?
H15A C15 H15B 109.5 . . ?
O1 C15 H15C 109.5 . . ?
H15A C15 H15C 109.5 . . ?
H15B C15 H15C 109.5 . . ?
N1 C16 C17 123.89(19) . . ?
N1 C16 H16 118.1 . . ?
C17 C16 H16 118.1 . . ?
N2 C17 C18 107.56(18) . . ?
N2 C17 C16 124.60(19) . . ?
C18 C17 C16 127.7(2) . . ?
C17 C18 C19 107.3(2) . . ?
C17 C18 H18 126.3 . . ?
C19 C18 H18 126.3 . . ?
C20 C19 C18 107.2(2) . . ?
C20 C19 H19 126.4 . . ?
C18 C19 H19 126.4 . . ?
N2 C20 C19 108.5(2) . . ?
N2 C20 H20 125.8 . . ?
C19 C20 H20 125.8 . . ?
C26 C21 C22 119.29(18) . . ?
C26 C21 C28 121.34(18) . . ?
C22 C21 C28 119.36(18) . . ?
O2 C22 C23 124.0(2) . . ?
O2 C22 C21 115.40(17) . . ?
C23 C22 C21 120.6(2) . . ?
C24 C23 C22 119.1(2) . . ?
C24 C23 H23 120.4 . . ?
C22 C23 H23 120.4 . . ?
C25 C24 C23 121.1(2) . . ?
C25 C24 H24 119.5 . . ?
C23 C24 H24 119.5 . . ?
C24 C25 C26 120.8(2) . . ?
C24 C25 H25 119.6 . . ?
C26 C25 H25 119.6 . . ?
C21 C26 C25 119.0(2) . . ?
C21 C26 C27 121.8(2) . . ?
C25 C26 C27 119.2(2) . . ?
C26 C27 H27A 109.5 . . ?
C26 C27 H27B 109.5 . . ?
H27A C27 H27B 109.5 . . ?
C26 C27 H27C 109.5 . . ?
H27A C27 H27C 109.5 . . ?
H27B C27 H27C 109.5 . . ?
C29 C28 C33 119.03(17) . . ?
C29 C28 C21 119.79(16) . . ?
C33 C28 C21 121.18(17) . . ?
C30 C29 C28 120.46(17) . . ?
C30 C29 N3 117.71(17) . . ?
C28 C29 N3 121.78(17) . . ?
C31 C30 C29 119.76(19) . . ?
C31 C30 H30 120.1 . . ?
C29 C30 H30 120.1 . . ?
C30 C31 C32 120.12(19) . . ?
C30 C31 H31 119.9 . . ?
C32 C31 H31 119.9 . . ?
C33 C32 C31 121.07(18) . . ?
C33 C32 H32 119.5 . . ?
C31 C32 H32 119.5 . . ?
C32 C33 C28 119.51(18) . . ?
C32 C33 C34 120.68(17) . . ?
C28 C33 C34 119.80(18) . . ?
C33 C34 H34A 109.5 . . ?
C33 C34 H34B 109.5 . . ?
H34A C34 H34B 109.5 . . ?
C33 C34 H34C 109.5 . . ?
H34A C34 H34C 109.5 . . ?
H34B C34 H34C 109.5 . . ?
O2 C35 H35A 109.5 . . ?
O2 C35 H35B 109.5 . . ?
H35A C35 H35B 109.5 . . ?
O2 C35 H35C 109.5 . . ?
H35A C35 H35C 109.5 . . ?
H35B C35 H35C 109.5 . . ?
N3 C36 C37 124.7(2) . . ?
N3 C36 H36 117.6 . . ?
C37 C36 H36 117.6 . . ?
N4 C37 C38 107.69(18) . . ?
N4 C37 C36 125.19(19) . . ?
C38 C37 C36 127.0(2) . . ?
C37 C38 C39 107.3(2) . . ?
C37 C38 H38 126.3 . . ?
C39 C38 H38 126.3 . . ?
C40 C39 C38 107.2(2) . . ?
C40 C39 H39 126.4 . . ?
C38 C39 H39 126.4 . . ?
N4 C40 C39 109.0(2) . . ?
N4 C40 H40 125.5 . . ?
C39 C40 H40 125.5 . . ?

loop_
_geom_bond_atom_site_label_1
_geom_bond_atom_site_label_2
_geom_bond_distance
_geom_bond_site_symmetry_2
_geom_bond_publ_flag
O1 C2 1.373(3) . ?
O1 C15 1.422(3) . ?
O2 C22 1.369(3) . ?
O2 C35 1.430(3) . ?
N1 C16 1.280(3) . ?
N1 C9 1.435(2) . ?
N2 C20 1.362(3) . ?
N2 C17 1.371(3) . ?
N2 H2 0.88(3) . ?
N3 C36 1.279(3) . ?
N3 C29 1.430(2) . ?
N4 C40 1.364(3) . ?
N4 C37 1.372(3) . ?
N4 H4A 0.91(3) . ?
C1 C2 1.402(3) . ?
C1 C6 1.404(3) . ?
C1 C8 1.488(3) . ?
C2 C3 1.387(3) . ?
C3 C4 1.378(4) . ?
C3 H3 0.9500 . ?
C4 C5 1.378(4) . ?
C4 H4 0.9500 . ?
C5 C6 1.390(4) . ?
C5 H5 0.9500 . ?
C6 C7 1.497(3) . ?
C7 H7A 0.9800 . ?
C7 H7B 0.9800 . ?
C7 H7C 0.9800 . ?
C8 C9 1.402(3) . ?
C8 C13 1.407(3) . ?
C9 C10 1.393(3) . ?
C10 C11 1.383(3) . ?
C10 H10 0.9500 . ?
C11 C12 1.380(4) . ?
C11 H11 0.9500 . ?
C12 C13 1.393(4) . ?
C12 H12 0.9500 . ?
C13 C14 1.511(4) . ?
C14 H14A 0.9800 . ?
C14 H14B 0.9800 . ?
C14 H14C 0.9800 . ?
C15 H15A 0.9800 . ?
C15 H15B 0.9800 . ?
C15 H15C 0.9800 . ?
C16 C17 1.436(3) . ?
C16 H16 0.9500 . ?
C17 C18 1.386(3) . ?
C18 C19 1.409(3) . ?
C18 H18 0.9500 . ?
C19 C20 1.374(4) . ?
C19 H19 0.9500 . ?
C20 H20 0.9500 . ?
C21 C26 1.393(3) . ?
C21 C22 1.403(3) . ?
C21 C28 1.495(3) . ?
C22 C23 1.394(3) . ?
C23 C24 1.376(4) . ?
C23 H23 0.9500 . ?
C24 C25 1.367(4) . ?
C24 H24 0.9500 . ?
C25 C26 1.403(3) . ?
C25 H25 0.9500 . ?
C26 C27 1.500(3) . ?
C27 H27A 0.9800 . ?
C27 H27B 0.9800 . ?
C27 H27C 0.9800 . ?
C28 C29 1.406(3) . ?
C28 C33 1.408(2) . ?
C29 C30 1.397(3) . ?
C30 C31 1.383(3) . ?
C30 H30 0.9500 . ?
C31 C32 1.388(3) . ?
C31 H31 0.9500 . ?
C32 C33 1.386(3) . ?
C32 H32 0.9500 . ?
C33 C34 1.508(3) . ?
C34 H34A 0.9800 . ?
C34 H34B 0.9800 . ?
C34 H34C 0.9800 . ?
C35 H35A 0.9800 . ?
C35 H35B 0.9800 . ?
C35 H35C 0.9800 . ?
C36 C37 1.440(3) . ?
C36 H36 0.9500 . ?
C37 C38 1.388(3) . ?
C38 C39 1.409(3) . ?
C38 H38 0.9500 . ?
C39 C40 1.369(4) . ?
C39 H39 0.9500 . ?
C40 H40 0.9500 . ?

loop_
_geom_torsion_atom_site_label_1
_geom_torsion_atom_site_label_2
_geom_torsion_atom_site_label_3
_geom_torsion_atom_site_label_4
_geom_torsion
_geom_torsion_site_symmetry_1
_geom_torsion_site_symmetry_2
_geom_torsion_site_symmetry_3
_geom_torsion_site_symmetry_4
_geom_torsion_publ_flag
C15 O1 C2 C3 1.2(3) . . . . ?
C15 O1 C2 C1 -179.5(2) . . . . ?
C6 C1 C2 O1 177.76(18) . . . . ?
C8 C1 C2 O1 -2.2(3) . . . . ?
C6 C1 C2 C3 -2.9(3) . . . . ?
C8 C1 C2 C3 177.1(2) . . . . ?
O1 C2 C3 C4 -179.9(2) . . . . ?
C1 C2 C3 C4 0.8(3) . . . . ?
C2 C3 C4 C5 1.4(4) . . . . ?
C3 C4 C5 C6 -1.5(4) . . . . ?
C4 C5 C6 C1 -0.6(3) . . . . ?
C4 C5 C6 C7 179.1(2) . . . . ?
C2 C1 C6 C5 2.8(3) . . . . ?
C8 C1 C6 C5 -177.2(2) . . . . ?
C2 C1 C6 C7 -177.0(2) . . . . ?
C8 C1 C6 C7 3.0(3) . . . . ?
C2 C1 C8 C9 -90.5(2) . . . . ?
C6 C1 C8 C9 89.5(3) . . . . ?
C2 C1 C8 C13 86.6(2) . . . . ?
C6 C1 C8 C13 -93.4(3) . . . . ?
C13 C8 C9 C10 -2.4(3) . . . . ?
C1 C8 C9 C10 174.8(2) . . . . ?
C13 C8 C9 N1 174.1(2) . . . . ?
C1 C8 C9 N1 -8.7(3) . . . . ?
C16 N1 C9 C10 -115.8(2) . . . . ?
C16 N1 C9 C8 67.5(3) . . . . ?
C8 C9 C10 C11 0.7(4) . . . . ?
N1 C9 C10 C11 -176.0(2) . . . . ?
C9 C10 C11 C12 1.5(4) . . . . ?
C10 C11 C12 C13 -1.9(4) . . . . ?
C11 C12 C13 C8 0.2(4) . . . . ?
C11 C12 C13 C14 -179.4(2) . . . . ?
C9 C8 C13 C12 1.9(3) . . . . ?
C1 C8 C13 C12 -175.2(2) . . . . ?
C9 C8 C13 C14 -178.5(2) . . . . ?
C1 C8 C13 C14 4.4(3) . . . . ?
C9 N1 C16 C17 175.74(19) . . . . ?
C20 N2 C17 C18 0.8(2) . . . . ?
C20 N2 C17 C16 -174.7(2) . . . . ?
N1 C16 C17 N2 -0.7(3) . . . . ?
N1 C16 C17 C18 -175.2(2) . . . . ?
N2 C17 C18 C19 -0.5(3) . . . . ?
C16 C17 C18 C19 174.7(2) . . . . ?
C17 C18 C19 C20 0.1(3) . . . . ?
C17 N2 C20 C19 -0.7(3) . . . . ?
C18 C19 C20 N2 0.4(3) . . . . ?
C35 O2 C22 C23 11.9(3) . . . . ?
C35 O2 C22 C21 -168.28(19) . . . . ?
C26 C21 C22 O2 177.13(18) . . . . ?
C28 C21 C22 O2 -4.0(3) . . . . ?
C26 C21 C22 C23 -3.1(3) . . . . ?
C28 C21 C22 C23 175.77(17) . . . . ?
O2 C22 C23 C24 -179.88(19) . . . . ?
C21 C22 C23 C24 0.4(3) . . . . ?
C22 C23 C24 C25 1.9(3) . . . . ?
C23 C24 C25 C26 -1.4(3) . . . . ?
C22 C21 C26 C25 3.5(3) . . . . ?
C28 C21 C26 C25 -175.30(19) . . . . ?
C22 C21 C26 C27 -176.9(2) . . . . ?
C28 C21 C26 C27 4.3(3) . . . . ?
C24 C25 C26 C21 -1.3(3) . . . . ?
C24 C25 C26 C27 179.1(2) . . . . ?
C26 C21 C28 C29 96.1(2) . . . . ?
C22 C21 C28 C29 -82.7(2) . . . . ?
C26 C21 C28 C33 -83.0(2) . . . . ?
C22 C21 C28 C33 98.1(2) . . . . ?
C33 C28 C29 C30 1.0(3) . . . . ?
C21 C28 C29 C30 -178.14(19) . . . . ?
C33 C28 C29 N3 -176.41(18) . . . . ?
C21 C28 C29 N3 4.4(3) . . . . ?
C36 N3 C29 C30 114.0(2) . . . . ?
C36 N3 C29 C28 -68.5(3) . . . . ?
C28 C29 C30 C31 0.9(3) . . . . ?
N3 C29 C30 C31 178.4(2) . . . . ?
C29 C30 C31 C32 -1.8(4) . . . . ?
C30 C31 C32 C33 0.7(3) . . . . ?
C31 C32 C33 C28 1.2(3) . . . . ?
C31 C32 C33 C34 -178.3(2) . . . . ?
C29 C28 C33 C32 -2.1(3) . . . . ?
C21 C28 C33 C32 177.09(19) . . . . ?
C29 C28 C33 C34 177.5(2) . . . . ?
C21 C28 C33 C34 -3.4(3) . . . . ?
C29 N3 C36 C37 -177.35(18) . . . . ?
C40 N4 C37 C38 0.5(2) . . . . ?
C40 N4 C37 C36 177.42(19) . . . . ?
N3 C36 C37 N4 1.6(3) . . . . ?
N3 C36 C37 C38 177.9(2) . . . . ?
N4 C37 C38 C39 -0.8(2) . . . . ?
C36 C37 C38 C39 -177.6(2) . . . . ?
C37 C38 C39 C40 0.7(3) . . . . ?
C37 N4 C40 C39 -0.1(2) . . . . ?
C38 C39 C40 N4 -0.4(3) . . . . ?
